data_1554154
loop_
_publ_author_name
'Kriechbaum, Konstantin'
'Cerr\'on-Infantes, D. Alonso'
'St\"oger, Berthold'
'Unterlass, Miriam M.'

_publ_section_title
;
 Shape-Anisotropic Polyimide Particles by Solid-State Polycondensation of
 Monomer Salt Single Crystals
;
_journal_issue 24
_journal_name_full Macromolecules
_journal_page_first 8773
_journal_paper_doi 10.1021/acs.macromol.5b01545
_journal_volume 48
_journal_year 2015
_chemical_formula_sum 'C8 H7 N O4'
_chemical_formula_weight 181.1
_space_group_IT_number 15
_space_group_name_Hall '-C 2yc'
_space_group_name_H-M_alt 'C 1 2/c 1'
_symmetry_cell_setting monoclinic
_symmetry_Int_Tables_number 15
_symmetry_space_group_name_Hall '-C 2yc'
_symmetry_space_group_name_H-M 'C 1 2/c 1'
_cell_angle_alpha 90
_cell_angle_beta 107.020(4)
_cell_angle_gamma 90
_cell_formula_units_Z 8
_cell_length_a 12.6313(18)
_cell_length_b 7.6720(12)
_cell_length_c 16.025(3)
_cell_measurement_reflns_used 9998
_cell_measurement_temperature 100
_cell_measurement_theta_max 33.0
_cell_measurement_theta_min 2.5
_cell_volume 1484.9(4)
_diffrn_ambient_temperature 100
_diffrn_measured_fraction_theta_full 1
_diffrn_measured_fraction_theta_max 1
_diffrn_measurement_device 'four-cycle diffractometer'
_diffrn_measurement_device_type 'Bruker KAPPA APEX II CCD'
_diffrn_measurement_method '\w- and \f-scans'
_diffrn_radiation_monochromator graphite
_diffrn_radiation_probe x-ray
_diffrn_radiation_source 'X-ray tube'
_diffrn_radiation_type 'Mo K\a'
_diffrn_radiation_wavelength 0.71073
_diffrn_reflns_av_R_equivalents 0.0368
_diffrn_reflns_av_sigmaI/netI 0.016
_diffrn_reflns_limit_h_max 19
_diffrn_reflns_limit_h_min -19
_diffrn_reflns_limit_k_max 11
_diffrn_reflns_limit_k_min -11
_diffrn_reflns_limit_l_max 24
_diffrn_reflns_limit_l_min -24
_diffrn_reflns_number 35648
_diffrn_reflns_theta_full 33.17
_diffrn_reflns_theta_max 33.17
_diffrn_reflns_theta_min 2.66
_exptl_absorpt_coefficient_mu 0.133
_exptl_absorpt_correction_T_max 1.00
_exptl_absorpt_correction_T_min 0.97
_exptl_absorpt_correction_type multi-scan
_exptl_absorpt_process_details SADABS
_exptl_crystal_colour 'clear colourless'
_exptl_crystal_density_diffrn 1.62
_exptl_crystal_description 'rhombic prism'
_exptl_crystal_F_000 752
_exptl_crystal_size_max 0.33
_exptl_crystal_size_mid 0.19
_exptl_crystal_size_min 0.03
_refine_diff_density_max 0.49
_refine_diff_density_min -0.21
_refine_ls_extinction_method none
_refine_ls_goodness_of_fit_gt 2.90
_refine_ls_goodness_of_fit_ref 2.65
_refine_ls_hydrogen_treatment mixed
_refine_ls_number_constraints 12
_refine_ls_number_parameters 134
_refine_ls_number_reflns 2842
_refine_ls_number_restraints 1
_refine_ls_R_factor_all 0.0415
_refine_ls_R_factor_gt 0.0324
_refine_ls_shift/su_max 0.0294
_refine_ls_shift/su_mean 0.0014
_refine_ls_structure_factor_coef F
_refine_ls_weighting_details w=1/(\s^2^(F)+0.0001F^2^)
_refine_ls_weighting_scheme sigma
_refine_ls_wR_factor_gt 0.0466
_refine_ls_wR_factor_ref 0.0470
_reflns_number_gt 2352
_reflns_number_total 2842
_reflns_threshold_expression I>3\s(I)
_cod_data_source_file ma5b01545_si_002.cif
_cod_data_source_block PMA_PDA
_cod_depositor_comments
;
The following automatic conversions were performed:

data item '_diffrn_radiation_probe' value 'X-ray' was changed to
'x-ray' in accordance with the
/home/saulius/struct/COD-crude-data/automatic-downloads/DataCite-retrospective/ACS/depositions/lib/dictionaries/cif_core.dic
dictionary named 'cif_core.dic' version 2.4.2 last updated on
2011-04-26.

Automatic conversion script
Id: cif_fix_values 6909 2019-04-08 15:41:33Z antanas 

The following automatic conversions were performed:

data name '_atom_site_site_symmetry_mutiplicity' was replaced with
'_atom_site_site_symmetry_multiplicity' as specified in the
replacement file 'data/replacement-values/replacement_tags.lst'.

Automatic conversion script
Id: cif_correct_tags 9268 2022-04-12 08:56:07Z antanas 
;
_cod_original_formula_sum 'C8 H7 N1 O4'
_cod_database_code 1554154

loop_
_symmetry_equiv_pos_site_id
_symmetry_equiv_pos_as_xyz
1 x,y,z
2 -x,y,-z+1/2
3 -x,-y,-z
4 x,-y,z+1/2
5 x+1/2,y+1/2,z
6 -x+1/2,y+1/2,-z+1/2
7 -x+1/2,-y+1/2,-z
8 x+1/2,-y+1/2,z+1/2

loop_
_atom_site_label
_atom_site_type_symbol
_atom_site_fract_x
_atom_site_fract_y
_atom_site_fract_z
_atom_site_adp_type
_atom_site_U_iso_or_equiv
_atom_site_site_symmetry_multiplicity
_atom_site_occupancy
_atom_site_calc_flag
O1 O 0.67011(5) 0.09480(9) 0.22070(4) Uani 0.01251(18) 8 1 d
O2 O 0.56075(6) 0.32784(9) 0.17579(4) Uani 0.0160(2) 8 1 d
O3 O 0.73003(5) -0.23888(8) 0.14748(4) Uani 0.01002(17) 8 1 d
O4 O 0.58065(5) -0.27301(9) 0.19530(4) Uani 0.01352(19) 8 1 d
C1 C 0.54345(6) 0.08247(10) 0.08075(5) Uani 0.0077(2) 8 1 d
C2 C 0.47967(7) 0.17504(10) 0.00885(5) Uani 0.0083(2) 8 1 d
C3 C 0.56404(6) -0.09516(11) 0.07193(5) Uani 0.0075(2) 8 1 d
C4 C 0.59128(7) 0.18048(11) 0.16439(5) Uani 0.0091(2) 8 1 d
C5 C 0.62919(7) -0.20924(10) 0.14582(5) Uani 0.0086(2) 8 1 d
N1 N 0.86497(6) 0.04860(10) 0.14789(5) Uani 0.0101(2) 8 1 d
C6 C 0.80725(7) 0.15339(11) 0.07166(5) Uani 0.0091(2) 8 1 d
C7 C 0.79201(7) 0.33081(11) 0.08147(5) Uani 0.0105(2) 8 1 d
C8 C 0.73422(7) 0.42836(11) 0.00890(5) Uani 0.0107(2) 8 1 d
H1c2 H 0.46552 0.29656 0.015106 Uiso 0.01 8 1 d
H1c7 H 0.820846 0.385522 0.137425 Uiso 0.0126 8 1 d
H1c8 H 0.723145 0.551093 0.014505 Uiso 0.0129 8 1 d
H1n1 H 0.9382(11) 0.0085(16) 0.1462(9) Uiso 0.027(3) 8 1 d
H2n1 H 0.8210(11) -0.045(2) 0.1493(9) Uiso 0.029(4) 8 1 d
H3n1 H 0.8773(13) 0.106(2) 0.1995(11) Uiso 0.043(4) 8 1 d
H1o1 H 0.7052(12) 0.1547(19) 0.2648(7) Uiso 0.056(5) 8 1 d

loop_
_atom_site_aniso_label
_atom_site_aniso_type_symbol
_atom_site_aniso_U_11
_atom_site_aniso_U_22
_atom_site_aniso_U_33
_atom_site_aniso_U_12
_atom_site_aniso_U_13
_atom_site_aniso_U_23
O1 O 0.0131(3) 0.0111(3) 0.0085(3) 0.0017(2) -0.0043(2) -0.0023(2)
O2 O 0.0173(3) 0.0134(3) 0.0135(3) 0.0052(2) -0.0012(2) -0.0048(2)
O3 O 0.0085(3) 0.0111(3) 0.0086(3) 0.0015(2) -0.0003(2) 0.0016(2)
O4 O 0.0124(3) 0.0164(3) 0.0108(3) -0.0015(2) 0.0019(2) 0.0046(2)
C1 C 0.0070(3) 0.0088(3) 0.0060(3) -0.0004(3) -0.0002(3) -0.0004(3)
C2 C 0.0084(3) 0.0075(3) 0.0077(3) 0.0007(3) 0.0002(3) 0.0002(3)
C3 C 0.0060(3) 0.0086(3) 0.0066(3) -0.0001(3) 0.0001(3) 0.0011(3)
C4 C 0.0082(3) 0.0105(4) 0.0073(3) -0.0002(3) 0.0005(3) -0.0008(3)
C5 C 0.0105(4) 0.0068(3) 0.0063(3) -0.0004(3) -0.0010(3) -0.0005(3)
N1 N 0.0101(3) 0.0112(3) 0.0085(3) -0.0004(2) 0.0019(2) 0.0000(2)
C6 C 0.0086(3) 0.0107(3) 0.0078(3) -0.0010(3) 0.0019(3) 0.0001(3)
C7 C 0.0119(4) 0.0108(4) 0.0084(4) -0.0018(3) 0.0024(3) -0.0020(3)
C8 C 0.0116(4) 0.0099(3) 0.0104(4) -0.0010(3) 0.0028(3) -0.0018(3)

loop_
_atom_type_symbol
_atom_type_scat_dispersion_real
_atom_type_scat_dispersion_imag
_atom_type_scat_source
C 0.0033 0.0016 'International Tables Vol C tables 4.2.6.8 and 6.1.1.1'
H 0.0000 0.0000 'International Tables Vol C tables 4.2.6.8 and 6.1.1.1'
N 0.0061 0.0033 'International Tables Vol C tables 4.2.6.8 and 6.1.1.1'
O 0.0106 0.0060 'International Tables Vol C tables 4.2.6.8 and 6.1.1.1'

loop_
_geom_angle_atom_site_label_1
_geom_angle_atom_site_label_2
_geom_angle_atom_site_label_3
_geom_angle_site_symmetry_1
_geom_angle_site_symmetry_3
_geom_angle
C4 O1 H1o1 . . 114.1(9)
C2 C1 C3 . . 119.46(7)
C2 C1 C4 . . 117.89(7)
C3 C1 C4 . . 122.61(6)
C1 C2 C3 . 3_655 121.40(7)
C1 C2 H1c2 . . 119.3
C3 C2 H1c2 3_655 . 119.3
C1 C3 C2 . 3_655 119.13(7)
C1 C3 C5 . . 124.02(7)
C2 C3 C5 3_655 . 116.83(7)
O1 C4 O2 . . 124.74(7)
O1 C4 C1 . . 112.98(7)
O2 C4 C1 . . 122.24(7)
O3 C5 O4 . . 126.20(7)
O3 C5 C3 . . 115.36(8)
O4 C5 C3 . . 118.30(8)
C6 N1 H2n1 . . 107.2(8)
C6 N1 H3n1 . . 113.8(10)
H2n1 N1 H3n1 . . 107.6(15)
N1 C6 C7 . . 119.63(7)
N1 C6 C8 . 7_655 119.08(7)
C7 C6 C8 . 7_655 121.26(7)
C6 C7 C8 . . 119.13(7)
C6 C7 H1c7 . . 120.44
C8 C7 H1c7 . . 120.44
C6 C8 C7 7_655 . 119.61(8)
C6 C8 H1c8 7_655 . 120.2
C7 C8 H1c8 . . 120.2

loop_
_geom_bond_atom_site_label_1
_geom_bond_atom_site_label_2
_geom_bond_site_symmetry_2
_geom_bond_distance
O1 C4 . 1.3085(10)
O1 H1o1 . 0.851(12)
O2 C4 . 1.2254(11)
O3 C5 . 1.2864(12)
O4 C5 . 1.2364(12)
C1 C2 . 1.3920(11)
C1 C3 . 1.4023(12)
C1 C4 . 1.5009(11)
C2 C3 3_655 1.3921(11)
C2 H1c2 . 0.96
C3 C5 . 1.5082(11)
N1 C6 . 1.4659(11)
N1 H2n1 . 0.912(15)
N1 H3n1 . 0.909(17)
C6 C7 . 1.3900(13)
C6 C8 7_655 1.3924(12)
C7 C8 . 1.3959(12)
C7 H1c7 . 0.96
C8 H1c8 . 0.96

loop_
_geom_hbond_atom_site_label_D
_geom_hbond_atom_site_label_H
_geom_hbond_atom_site_label_A
_geom_hbond_site_symmetry_A
_geom_hbond_distance_DH
_geom_hbond_distance_HA
_geom_hbond_distance_DA
_geom_hbond_angle_DHA
N1 H1n1 O2 5_545 0.982(14) 2.028(13) 2.9218(12) 150.2(12)
N1 H1n1 O4 5_555 0.982(14) 2.416(13) 2.9430(12) 113.1(9)
N1 H2n1 O3 . 0.912(15) 1.875(15) 2.7862(12) 177.7(13)
N1 H3n1 O4 6_655 0.909(17) 1.861(17) 2.7657(12) 173.4(16)
O1 H1o1 O3 6_655 0.851(12) 1.624(11) 2.4743(10) 176.8(15)
O1 H1o1 C5 6_655 0.851(12) 2.401(13) 3.1761(12) 151.8(14)
